data_2011607
loop_
_publ_author_name
'Meyers, Cal Y.'
'Lutfi, Hisham G.'
'Varol, Pninit'
'Hou, Yuqing'
'Robinson, Paul D.'

_publ_section_title
;
 The surprising <i>sp</i> rotameric structure of
 9-methyl-9-pivaloylfluorene
;
_journal_issue 12
_journal_name_full 'Acta Crystallographica Section C'
_journal_page_first 1468
_journal_page_last 1470
_journal_paper_doi 10.1107/S010827010001235X
_journal_volume 56
_journal_year 2000
_chemical_formula_moiety ' C19 H20 O1'
_chemical_formula_sum 'C19 H20 O'
_chemical_formula_weight 264.35
_chemical_melting_point 431.0(5)
_chemical_name_systematic
;
sp-9-methyl-9-pivaloylfluorene
;
_space_group_IT_number 36
_symmetry_cell_setting orthorhombic
_symmetry_space_group_name_Hall 'C 2c -2'
_symmetry_space_group_name_H-M 'C m c 21'
_cell_angle_alpha 90.00
_cell_angle_beta 90.00
_cell_angle_gamma 90.00
_cell_formula_units_Z 4
_cell_length_a 13.908(2)
_cell_length_b 15.3513(18)
_cell_length_c 7.1860(6)
_cell_measurement_reflns_used 24
_cell_measurement_temperature 296
_cell_measurement_theta_max 10.5
_cell_measurement_theta_min 10.0
_cell_volume 1534.3(3)
_computing_cell_refinement 'MSC/AFC Diffractometer Control Software'
_computing_data_collection
;
MSC/AFC Diffractometer Control Software
(Molecular Structure Corporation, 1996)
;
_computing_data_reduction
;
PROCESS in TEXSAN  (Molecular Structure Corporation, 1997)
;
_computing_molecular_graphics 'ORTEP (Johnson, 1965)'
_computing_publication_material
;
TEXSAN, SHELXL97 and PLATON (Spek, 2000)
;
_computing_structure_refinement 'TEXSAN and SHELXL97 (Sheldrick, 1997)'
_computing_structure_solution 'SHELXS97 (Sheldrick, 1990)'
_diffrn_ambient_temperature 296
_diffrn_measured_fraction_theta_full 1.000
_diffrn_measured_fraction_theta_max 1.000
_diffrn_measurement_device_type 'Rigaku AFC-5S'
_diffrn_measurement_method '\w (rate 6\% min^-1^)'
_diffrn_radiation_monochromator graphite
_diffrn_radiation_source 'sealed tube'
_diffrn_radiation_type MoK\a
_diffrn_radiation_wavelength .71069
_diffrn_reflns_av_R_equivalents .023
_diffrn_reflns_av_sigmaI/netI .0362
_diffrn_reflns_limit_h_max 18
_diffrn_reflns_limit_h_min 0
_diffrn_reflns_limit_k_max 19
_diffrn_reflns_limit_k_min 0
_diffrn_reflns_limit_l_max 9
_diffrn_reflns_limit_l_min -1
_diffrn_reflns_number 1137
_diffrn_reflns_theta_full 27.53
_diffrn_reflns_theta_max 27.53
_diffrn_reflns_theta_min 1.98
_diffrn_standards_decay_% .7
_diffrn_standards_interval_count 150
_diffrn_standards_number 3
_exptl_absorpt_coefficient_mu .069
_exptl_absorpt_correction_type none
_exptl_crystal_colour colorless
_exptl_crystal_density_diffrn 1.144
_exptl_crystal_density_meas ?
_exptl_crystal_description fragment
_exptl_crystal_F_000 568
_exptl_crystal_size_max .51
_exptl_crystal_size_mid .49
_exptl_crystal_size_min .43
_refine_diff_density_max .26
_refine_diff_density_min -.13
_refine_ls_abs_structure_details
;
Absolute structure could not be determined
;
_refine_ls_abs_structure_Flack 0(10)
_refine_ls_extinction_coef .025(4)
_refine_ls_extinction_method SHELXL97
_refine_ls_goodness_of_fit_ref 1.024
_refine_ls_hydrogen_treatment constr
_refine_ls_matrix_type full
_refine_ls_number_parameters 102
_refine_ls_number_reflns 997
_refine_ls_number_restraints 1
_refine_ls_restrained_S_all 1.024
_refine_ls_R_factor_all .072
_refine_ls_R_factor_gt .043
_refine_ls_shift/su_max .001
_refine_ls_shift/su_mean .000
_refine_ls_structure_factor_coef Fsqd
_refine_ls_weighting_details 'w = 1/[\s^2^(Fo^2^)+(0.0884P)^2^+0.0776P] where P = (Fo^2^+2Fc^2^)/3'
_refine_ls_weighting_scheme calc
_refine_ls_wR_factor_ref .138
_reflns_number_gt 691
_reflns_number_total 997
_reflns_threshold_expression I>2\s(I)
_cod_data_source_file gd1104.cif
_cod_data_source_block III
_cod_depositor_comments
;
The following automatic conversions were performed:

'_chemical_melting_point' value '430.5-431.5' was changed to
'431.0(5)' - the average value was taken and precision was estimated.

Automatic conversion script
Id: cif_fix_values 1646 2011-03-28 12:23:43Z adriana 

The following automatic conversions were performed:

'_chemical_melting_point' value '430.5-431.5' was changed to
'431.0(5)' - the average value was taken and precision was estimated.

Automatic conversion script
Id: cif_fix_values 1715 2011-07-08 13:25:40Z adriana 

The following automatic conversions were performed:

'_exptl_crystal_density_meas' value 'not measured' was changed to '?'
- the value is perceived as not measured.

Automatic conversion script
Id: cif_fix_values 3008 2015-01-20 13:52:24Z robertas 
;
_cod_database_code 2011607
_cod_database_fobs_code 2011607

loop_
_symmetry_equiv_pos_as_xyz
'x, y, z'
'-x, y, z'
'-x, -y, z+1/2'
'x, -y, z+1/2'
'x+1/2, y+1/2, z'
'-x+1/2, y+1/2, z'
'-x+1/2, -y+1/2, z+1/2'
'x+1/2, -y+1/2, z+1/2'

loop_
_atom_site_label
_atom_site_fract_x
_atom_site_fract_y
_atom_site_fract_z
_atom_site_U_iso_or_equiv
_atom_site_adp_type
_atom_site_calc_flag
_atom_site_refinement_flags
_atom_site_occupancy
_atom_site_disorder_assembly
_atom_site_disorder_group
_atom_site_type_symbol
O1 1.0000 .8478(2) .6436(5) .0886(13) Uani d S 1 . . O
C1 .8178(2) .67810(19) .4404(5) .0664(9) Uani d . 1 . . C
C2 .7542(2) .6318(3) .3297(8) .0826(11) Uani d . 1 . . C
C3 .7858(3) .5753(2) .1967(6) .0781(11) Uani d . 1 . . C
C4 .8814(3) .56247(18) .1667(5) .0649(8) Uani d . 1 . . C
C4a .94769(19) .60772(14) .2745(3) .0467(6) Uani d . 1 . . C
C9 1.0000 .7067(2) .5121(5) .0440(8) Uani d S 1 . . C
C9a .91558(19) .66596(15) .4107(4) .0463(6) Uani d . 1 . . C
C10 1.0000 .8074(2) .5015(5) .0480(9) Uani d S 1 . . C
C11 1.0000 .8595(2) .3169(6) .0479(8) Uani d S 1 . . C
C12 1.0000 .8083(3) .1383(7) .0763(14) Uani d S 1 . . C
C13 .9101(4) .9174(3) .3204(7) .1076(15) Uani d . 1 . . C
C14 1.0000 .6788(3) .7193(6) .0649(11) Uani d S 1 . . C
H1 .7957 .7161 .5316 .080 Uiso calc R 1 . . H
H2 .6884 .6394 .3466 .099 Uiso calc R 1 . . H
H3 .7412 .5450 .1251 .094 Uiso calc R 1 . . H
H4 .9021 .5239 .0753 .078 Uiso calc R 1 . . H
H12a 1.0000 .8476 .0313 .114 Uiso d S 1 . . H
H12b .9441 .7716 .1308 .114 Uiso d . 1 . . H
H13a .9060 .9496 .2061 .161 Uiso calc R 1 . . H
H13b .9142 .9572 .4231 .161 Uiso calc R 1 . . H
H13c .8539 .8816 .3341 .161 Uiso calc R 1 . . H
H14a 1.0000 .6164 .7241 .097 Uiso d S 1 . . H
H14b .9414 .6976 .7742 .097 Uiso d . 1 . . H

loop_
_atom_site_aniso_label
_atom_site_aniso_U_11
_atom_site_aniso_U_22
_atom_site_aniso_U_33
_atom_site_aniso_U_12
_atom_site_aniso_U_13
_atom_site_aniso_U_23
O1 .177(4) .0474(15) .0419(16) .000 .000 -.0118(14)
C1 .0621(16) .0650(16) .072(2) -.0028(14) .0138(16) .0021(18)
C2 .0560(15) .086(2) .106(3) -.0162(16) .001(2) .016(3)
C3 .074(2) .074(2) .086(3) -.0242(16) -.019(2) .006(2)
C4 .093(2) .0470(13) .0546(17) -.0134(13) -.0135(17) -.0016(13)
C4a .0662(14) .0354(10) .0386(11) -.0064(10) -.0024(12) .0028(10)
C9 .056(2) .0421(15) .0335(16) .000 .000 -.0003(15)
C9a .0600(14) .0397(10) .0392(11) -.0039(10) .0031(13) .0023(10)
C10 .065(2) .0432(17) .0353(16) .000 .000 -.0030(15)
C11 .066(2) .0384(15) .0397(17) .000 .000 .0026(15)
C12 .134(4) .057(2) .0380(19) .000 .000 .005(2)
C13 .122(3) .122(3) .079(3) .057(3) .013(3) .018(3)
C14 .105(3) .052(2) .0375(19) .000 .000 .0038(17)

loop_
_atom_type_symbol
_atom_type_description
_atom_type_scat_dispersion_real
_atom_type_scat_dispersion_imag
_atom_type_scat_source
C C .0033 .0016 'International Tables Vol C Tables 4.2.6.8 and 6.1.1.4'
H H .0000 .0000 'International Tables Vol C Tables 4.2.6.8 and 6.1.1.4'
O O .0106 .0060 'International Tables Vol C Tables 4.2.6.8 and 6.1.1.4'

loop_
_geom_angle_atom_site_label_1
_geom_angle_atom_site_label_2
_geom_angle_atom_site_label_3
_geom_angle_site_symmetry_1
_geom_angle_site_symmetry_3
_geom_angle
_geom_angle_publ_flag
C10 C9 C14 . . 108.9(3) yes
C9 C10 C11 . . 123.9(3) yes
C9a C9 C14 . . 110.34(19) yes
C9a C9 C10 . . 112.85(19) yes
O1 C10 C9 . . 118.5(3) yes
O1 C10 C11 . . 117.6(3) yes
C2 C1 C9a . . 117.9(3) no
C3 C2 C1 . . 121.5(3) no
C4 C3 C2 . . 121.2(3) no
C3 C4 C4a . . 119.2(3) no
C9a C4a C4a . 2_755 108.62(15) no
C9a C4a C4 . . 119.8(3) no
C4 C4a C4a . 2_755 131.53(17) no
C9a C9 C9a . 2_755 101.4(3) no
C4a C9a C1 . . 120.4(3) no
C4a C9a C9 . . 110.7(2) no
C1 C9a C9 . . 129.0(3) no
C12 C11 C13 . . 108.4(3) no
C13 C11 C13 2_755 . 109.2(5) no
C12 C11 C10 . . 117.4(3) no
C13 C11 C10 . . 106.6(3) no

loop_
_geom_bond_atom_site_label_1
_geom_bond_atom_site_label_2
_geom_bond_site_symmetry_2
_geom_bond_distance
_geom_bond_publ_flag
O1 C10 . 1.195(5) yes
C1 C2 . 1.386(5) no
C1 C9a . 1.389(4) no
C2 C3 . 1.363(6) no
C3 C4 . 1.362(5) no
C4 C4a . 1.390(4) no
C4a C9a . 1.399(4) no
C4a C4a 2_755 1.455(5) no
C9 C9a . 1.517(3) no
C9 C10 . 1.547(5) no
C9 C14 . 1.549(5) no
C10 C11 . 1.549(5) no
C11 C12 . 1.506(6) no
C11 C13 . 1.534(4) no

loop_
_geom_torsion_atom_site_label_1
_geom_torsion_atom_site_label_2
_geom_torsion_atom_site_label_3
_geom_torsion_atom_site_label_4
_geom_torsion_site_symmetry_1
_geom_torsion_site_symmetry_4
_geom_torsion
_geom_torsion_publ_flag
C10 C9 C9a C1 . . -58.9(4) yes
C14 C9 C9a C1 . . 63.2(4) yes
C10 C9 C9a C4a . . 122.8(2) yes
C14 C9 C9a C4a . . -115.2(2) yes
C9a C1 C2 C3 . . .6(5) no
C1 C2 C3 C4 . . -.3(6) no
C2 C3 C4 C4a . . .2(5) no
C3 C4 C4a C9a . . -.4(4) no
C3 C4 C4a C4a . 2_755 -179.8(2) no
C4a C4a C9a C1 2_755 . -179.7(2) no
C4 C4a C9a C1 . . .8(4) no
C4a C4a C9a C9 2_755 . -1.2(2) no
C4 C4a C9a C9 . . 179.3(2) no
C2 C1 C9a C4a . . -.8(4) no
C2 C1 C9a C9 . . -179.0(3) no
C9a C9 C9a C4a 2_755 . 1.8(3) no
C9a C9 C9a C1 2_755 . -179.9(2) no
C9a C9 C10 O1 . . 122.9(2) no
C9a C9 C10 C11 . . -57.1(2) no
O1 C10 C11 C13 . . -58.2(3) no
C9 C10 C11 C13 . . 121.8(3) no
